data_1512028
loop_
_publ_author_name
'Simpson, Alain J.'
'Lam, Hon Wai'

_publ_section_title
;
 Enantioselective nickel-catalyzed Michael additions of 2-acetylazaarenes
 to nitroalkenes.
;
_journal_issue 11
_journal_name_full 'Organic letters'
_journal_page_first 2586
_journal_page_last 2589
_journal_paper_doi 10.1021/ol400578c
_journal_volume 15
_journal_year 2013
_chemical_absolute_configuration ad
_chemical_formula_moiety 'C13 H11 Br N2 O3 S, 0.5 C6 H14'
_chemical_formula_sum 'C16 H18 Br N2 O3 S'
_chemical_formula_weight 398.29
_chemical_name_systematic
;
 ?
;
_space_group_IT_number 19
_symmetry_cell_setting orthorhombic
_symmetry_space_group_name_Hall 'P 2ac 2ab'
_symmetry_space_group_name_H-M 'P 21 21 21'
_atom_sites_solution_hydrogens difmap
_atom_sites_solution_primary direct
_atom_sites_solution_secondary difmap
_audit_creation_method SHELXL-97
_cell_angle_alpha 90.00
_cell_angle_beta 90.00
_cell_angle_gamma 90.00
_cell_formula_units_Z 4
_cell_length_a 5.61159(10)
_cell_length_b 11.5643(3)
_cell_length_c 24.3578(4)
_cell_measurement_reflns_used 6670
_cell_measurement_temperature 120(2)
_cell_measurement_theta_max 29.4165
_cell_measurement_theta_min 3.0594
_cell_volume 1580.68(6)
_computing_cell_refinement 'CrysAlisPro (Agilent Technologies, 2011)'
_computing_data_collection 'CrysAlisPro (Agilent Technologies, 2011)'
_computing_data_reduction 'CrysAlisPro (Agilent Technologies, 2011)'
_computing_molecular_graphics 'ORTEP3 for Windows (Farrugia, 1997)'
_computing_publication_material 'SHELXTL (Sheldrick, 2008) and local programs'
_computing_structure_refinement 'SHELXTL (Sheldrick, 2008)'
_computing_structure_solution 'SIR92 (Altomare et al., 1992)'
_diffrn_ambient_temperature 120(2)
_diffrn_detector_area_resol_mean 10.3147
_diffrn_measured_fraction_theta_full 0.998
_diffrn_measured_fraction_theta_max 0.938
_diffrn_measurement_device_type 'Agilent Technologies SuperNova'
_diffrn_measurement_method '\w scans'
_diffrn_radiation_monochromator 'mirror optics'
_diffrn_radiation_source microsource
_diffrn_radiation_type MoK\a
_diffrn_radiation_wavelength 0.71073
_diffrn_reflns_av_R_equivalents 0.0510
_diffrn_reflns_av_sigmaI/netI 0.0357
_diffrn_reflns_limit_h_max 7
_diffrn_reflns_limit_h_min -7
_diffrn_reflns_limit_k_max 15
_diffrn_reflns_limit_k_min 0
_diffrn_reflns_limit_l_max 33
_diffrn_reflns_limit_l_min 0
_diffrn_reflns_number 14990
_diffrn_reflns_theta_full 26.00
_diffrn_reflns_theta_max 29.48
_diffrn_reflns_theta_min 3.07
_exptl_absorpt_coefficient_mu 2.752
_exptl_absorpt_correction_T_max 0.5508
_exptl_absorpt_correction_T_min 0.3243
_exptl_absorpt_correction_type gaussian
_exptl_absorpt_process_details
;
CrysAlisPro, Agilent Technologies,
Version 1.171.35.21d (release 25-05-2012 CrysAlis171 .NET)
(compiled May 25 2012,16:20:25)
Numerical absorption correction based on gaussian integration over
   a multifaceted crystal model
;
_exptl_crystal_colour colourless
_exptl_crystal_density_diffrn 1.682
_exptl_crystal_density_method 'not measured'
_exptl_crystal_description block
_exptl_crystal_F_000 816
_exptl_crystal_size_max 0.53
_exptl_crystal_size_mid 0.37
_exptl_crystal_size_min 0.25
_platon_squeeze_details
;
One half molecule of disordered hexane per asymmetric unit removed with 
SQUEEZE.
;
_refine_diff_density_max 0.355
_refine_diff_density_min -0.287
_refine_diff_density_rms 0.070
_refine_ls_abs_structure_details 'Flack H D (1983), Acta Cryst. A39, 876-881; 1567 Friedel pairs '
_refine_ls_abs_structure_Flack -0.014(8)
_refine_ls_extinction_coef 0.0028(6)
_refine_ls_extinction_expression Fc^*^=kFc[1+0.001xFc^2^\l^3^/sin(2\q)]^-1/4^
_refine_ls_extinction_method SHELXL
_refine_ls_goodness_of_fit_ref 1.113
_refine_ls_hydrogen_treatment constr
_refine_ls_matrix_type full
_refine_ls_number_parameters 184
_refine_ls_number_reflns 3952
_refine_ls_number_restraints 0
_refine_ls_restrained_S_all 1.113
_refine_ls_R_factor_all 0.0401
_refine_ls_R_factor_gt 0.0305
_refine_ls_shift/su_max 0.003
_refine_ls_shift/su_mean 0.000
_refine_ls_structure_factor_coef Fsqd
_refine_ls_weighting_details 'calc w=1/[\s^2^(Fo^2^)+(0.0365P)^2^+0.0000P] where P=(Fo^2^+2Fc^2^)/3'
_refine_ls_weighting_scheme calc
_refine_ls_wR_factor_gt 0.0713
_refine_ls_wR_factor_ref 0.0744
_reflns_number_gt 3469
_reflns_number_total 3952
_reflns_threshold_expression I>2\s(I)
_cod_data_source_file ol400578c_si_001.cif
_cod_data_source_block hl2023
_cod_original_cell_volume 1580.67(5)
_cod_database_code 1512028

loop_
_symmetry_equiv_pos_as_xyz
'x, y, z'
'-x+1/2, -y, z+1/2'
'x+1/2, -y+1/2, -z'
'-x, y+1/2, -z+1/2'

loop_
_atom_site_label
_atom_site_type_symbol
_atom_site_fract_x
_atom_site_fract_y
_atom_site_fract_z
_atom_site_U_iso_or_equiv
_atom_site_adp_type
_atom_site_occupancy
_atom_site_symmetry_multiplicity
_atom_site_calc_flag
_atom_site_refinement_flags
Br1 Br 0.00785(5) 0.38809(2) 0.567492(8) 0.03529(10) Uani 1 1 d .
S1 S -0.20122(11) 0.86758(6) 0.35406(3) 0.03324(17) Uani 1 1 d .
O1 O -0.1951(3) 0.61030(16) 0.33759(7) 0.0304(4) Uani 1 1 d .
O2 O 0.5726(3) 0.21704(16) 0.31212(7) 0.0305(4) Uani 1 1 d .
O3 O 0.2017(3) 0.22363(15) 0.28943(8) 0.0360(5) Uani 1 1 d .
N1 N 0.2112(3) 0.83756(17) 0.31091(8) 0.0225(4) Uani 1 1 d .
N2 N 0.3923(4) 0.26977(18) 0.29924(8) 0.0231(4) Uani 1 1 d .
C1 C -0.0065(4) 0.65509(19) 0.32552(8) 0.0205(4) Uani 1 1 d .
C2 C 0.0233(4) 0.78181(19) 0.32768(9) 0.0197(5) Uani 1 1 d .
C3 C 0.1789(4) 0.9533(2) 0.31812(10) 0.0263(5) Uani 1 1 d .
H3 H 0.2971 1.0080 0.3079 0.032 Uiso 1 1 calc R
C4 C -0.0301(5) 0.9860(2) 0.34061(10) 0.0296(6) Uani 1 1 d .
H4 H -0.0753 1.0636 0.3479 0.036 Uiso 1 1 calc R
C5 C 0.2088(4) 0.5872(2) 0.30705(10) 0.0215(5) Uani 1 1 d .
H5A H 0.3519 0.6178 0.3259 0.026 Uiso 1 1 calc R
H5B H 0.2310 0.5985 0.2671 0.026 Uiso 1 1 calc R
C6 C 0.1878(4) 0.4569(2) 0.31899(9) 0.0192(5) Uani 1 1 d .
H6 H 0.0435 0.4269 0.2996 0.023 Uiso 1 1 calc R
C7 C 0.4064(4) 0.3985(2) 0.29448(10) 0.0220(5) Uani 1 1 d .
H7A H 0.4204 0.4201 0.2553 0.026 Uiso 1 1 calc R
H7B H 0.5509 0.4264 0.3137 0.026 Uiso 1 1 calc R
C8 C 0.1597(4) 0.4321(2) 0.38013(9) 0.0194(5) Uani 1 1 d .
C9 C 0.3212(5) 0.4717(3) 0.41854(10) 0.0329(6) Uani 1 1 d .
H9 H 0.4612 0.5103 0.4065 0.040 Uiso 1 1 calc R
C10 C 0.2832(5) 0.4563(3) 0.47422(10) 0.0376(7) Uani 1 1 d .
H10 H 0.3968 0.4832 0.5002 0.045 Uiso 1 1 calc R
C11 C 0.0786(4) 0.4016(2) 0.49139(9) 0.0249(5) Uani 1 1 d .
C12 C -0.0786(4) 0.3562(2) 0.45412(10) 0.0310(6) Uani 1 1 d .
H12 H -0.2143 0.3141 0.4662 0.037 Uiso 1 1 calc R
C13 C -0.0370(4) 0.3724(2) 0.39874(10) 0.0294(6) Uani 1 1 d .
H13 H -0.1468 0.3417 0.3728 0.035 Uiso 1 1 calc R

loop_
_atom_site_aniso_label
_atom_site_aniso_U_11
_atom_site_aniso_U_22
_atom_site_aniso_U_33
_atom_site_aniso_U_23
_atom_site_aniso_U_13
_atom_site_aniso_U_12
Br1 0.04542(16) 0.03826(17) 0.02218(13) -0.00314(10) 0.00558(13) -0.00630(15)
S1 0.0227(3) 0.0220(4) 0.0550(4) -0.0035(3) 0.0089(3) 0.0028(3)
O1 0.0194(8) 0.0224(10) 0.0493(11) 0.0027(9) 0.0010(7) -0.0017(8)
O2 0.0346(10) 0.0261(11) 0.0307(9) 0.0000(8) -0.0047(7) 0.0106(8)
O3 0.0333(10) 0.0189(10) 0.0557(12) -0.0007(9) -0.0098(9) -0.0044(8)
N1 0.0225(9) 0.0144(10) 0.0305(11) -0.0014(9) 0.0031(8) -0.0009(8)
N2 0.0305(11) 0.0172(11) 0.0216(10) -0.0020(9) -0.0012(9) 0.0029(9)
C1 0.0182(10) 0.0185(11) 0.0247(10) 0.0003(9) -0.0035(10) 0.0029(11)
C2 0.0177(11) 0.0184(12) 0.0231(10) -0.0008(8) -0.0040(10) 0.0042(10)
C3 0.0281(12) 0.0157(13) 0.0350(13) -0.0027(10) 0.0040(11) -0.0034(11)
C4 0.0298(15) 0.0172(12) 0.0418(14) -0.0040(10) 0.0010(12) 0.0052(11)
C5 0.0220(10) 0.0153(13) 0.0273(12) 0.0024(10) 0.0043(9) 0.0004(9)
C6 0.0181(10) 0.0151(12) 0.0245(11) -0.0014(9) 0.0007(9) -0.0016(9)
C7 0.0251(11) 0.0128(12) 0.0283(12) -0.0011(10) 0.0048(9) -0.0007(9)
C8 0.0183(11) 0.0149(12) 0.0249(12) 0.0007(9) 0.0002(9) 0.0026(9)
C9 0.0251(13) 0.0459(18) 0.0277(13) -0.0056(12) 0.0035(10) -0.0156(12)
C10 0.0327(14) 0.055(2) 0.0252(13) -0.0115(13) 0.0012(11) -0.0188(14)
C11 0.0282(11) 0.0227(14) 0.0236(12) -0.0013(10) 0.0035(9) 0.0012(10)
C12 0.0277(12) 0.0342(16) 0.0312(13) 0.0096(12) 0.0003(10) -0.0126(11)
C13 0.0285(13) 0.0320(15) 0.0275(12) 0.0058(10) -0.0087(10) -0.0111(12)

loop_
_atom_type_symbol
_atom_type_description
_atom_type_scat_dispersion_real
_atom_type_scat_dispersion_imag
_atom_type_scat_source
C C 0.0033 0.0016 'International Tables Vol C Tables 4.2.6.8 and 6.1.1.4'
H H 0.0000 0.0000 'International Tables Vol C Tables 4.2.6.8 and 6.1.1.4'
N N 0.0061 0.0033 'International Tables Vol C Tables 4.2.6.8 and 6.1.1.4'
O O 0.0106 0.0060 'International Tables Vol C Tables 4.2.6.8 and 6.1.1.4'
S S 0.1246 0.1234 'International Tables Vol C Tables 4.2.6.8 and 6.1.1.4'
Br Br -0.2901 2.4595 'International Tables Vol C Tables 4.2.6.8 and 6.1.1.4'

loop_
_geom_angle_atom_site_label_1
_geom_angle_atom_site_label_2
_geom_angle_atom_site_label_3
_geom_angle
C2 S1 C4 88.78(12)
C2 N1 C3 109.8(2)
O2 N2 O3 123.9(2)
O2 N2 C7 118.2(2)
O3 N2 C7 117.8(2)
O1 C1 C2 120.9(2)
O1 C1 C5 123.2(2)
C2 C1 C5 115.9(2)
S1 C2 N1 115.04(17)
S1 C2 C1 120.05(18)
N1 C2 C1 124.9(2)
N1 C3 C4 116.3(2)
S1 C4 C3 110.08(19)
C1 C5 C6 113.07(19)
C5 C6 C7 107.38(18)
C5 C6 C8 112.16(19)
C7 C6 C8 112.50(19)
N2 C7 C6 111.64(19)
C6 C8 C9 122.1(2)
C6 C8 C13 119.9(2)
C9 C8 C13 118.0(2)
C8 C9 C10 121.3(2)
C9 C10 C11 119.0(2)
Br1 C11 C10 120.52(19)
Br1 C11 C12 118.67(18)
C10 C11 C12 120.8(2)
C11 C12 C13 119.1(2)
C8 C13 C12 121.6(2)

loop_
_geom_bond_atom_site_label_1
_geom_bond_atom_site_label_2
_geom_bond_distance
Br1 C11 1.902(2)
S1 C2 1.727(2)
S1 C4 1.704(3)
O1 C1 1.215(3)
O2 N2 1.222(2)
O3 N2 1.219(3)
N1 C2 1.302(3)
N1 C3 1.362(3)
N2 C7 1.496(3)
C1 C2 1.476(3)
C1 C5 1.510(3)
C3 C4 1.349(4)
C5 C6 1.538(3)
C6 C7 1.522(3)
C6 C8 1.525(3)
C8 C9 1.381(3)
C8 C13 1.379(3)
C9 C10 1.385(4)
C10 C11 1.376(3)
C11 C12 1.370(4)
C12 C13 1.382(4)

loop_
_geom_torsion_atom_site_label_1
_geom_torsion_atom_site_label_2
_geom_torsion_atom_site_label_3
_geom_torsion_atom_site_label_4
_geom_torsion
C3 N1 C2 S1 -0.9(3)
C3 N1 C2 C1 179.2(2)
O1 C1 C2 S1 6.5(3)
O1 C1 C2 N1 -173.6(2)
C5 C1 C2 S1 -174.14(16)
C5 C1 C2 N1 5.7(3)
C4 S1 C2 N1 0.76(18)
C4 S1 C2 C1 -179.35(19)
C2 N1 C3 C4 0.6(3)
N1 C3 C4 S1 -0.1(3)
C2 S1 C4 C3 -0.4(2)
O1 C1 C5 C6 -14.7(3)
C2 C1 C5 C6 165.94(19)
C1 C5 C6 C7 175.71(18)
C1 C5 C6 C8 -60.2(3)
O2 N2 C7 C6 -138.5(2)
O3 N2 C7 C6 42.3(3)
C5 C6 C7 N2 -174.65(19)
C8 C6 C7 N2 61.5(3)
C5 C6 C8 C9 -55.2(3)
C5 C6 C8 C13 122.0(2)
C7 C6 C8 C9 66.0(3)
C7 C6 C8 C13 -116.8(2)
C6 C8 C9 C10 174.8(3)
C13 C8 C9 C10 -2.5(4)
C8 C9 C10 C11 -0.8(5)
C9 C10 C11 Br1 -175.6(2)
C9 C10 C11 C12 4.1(4)
Br1 C11 C12 C13 175.6(2)
C10 C11 C12 C13 -4.1(4)
C6 C8 C13 C12 -174.8(2)
C9 C8 C13 C12 2.5(4)
C11 C12 C13 C8 0.7(4)

loop_
_platon_squeeze_void_nr
_platon_squeeze_void_average_x
_platon_squeeze_void_average_y
_platon_squeeze_void_average_z
_platon_squeeze_void_volume
_platon_squeeze_void_count_electrons
_platon_squeeze_void_content
1 -0.030 0.250 1.000 124 17 ' '
2 -0.044 0.750 0.500 124 17 ' '
